data_4339204
loop_
_publ_author_name
'Shi, Fa-Nian'
'Cunha-Silva, Lu\'is'
'Hardie, Michaele J.'
'Trindade, Tito'
'Paz, Filipe A Almeida'
'Rocha, Jo\~ao'

_publ_section_title
;
 Heterodimetallic germanium(IV) complex structures with transition metals.
;
_journal_issue 16
_journal_name_full 'Inorganic chemistry'
_journal_page_first 6502
_journal_page_last 6515
_journal_paper_doi 10.1021/ic700507j
_journal_volume 46
_journal_year 2007
_chemical_formula_sum 'C28 H18 Cu Ge N4 O10'
_chemical_formula_weight 706.59
_chemical_name_systematic
; 
 ? 
;
_space_group_IT_number 52
_symmetry_cell_setting orthorhombic
_symmetry_space_group_name_Hall '-P 2a 2bc'
_symmetry_space_group_name_H-M 'P n n a'
_atom_sites_solution_hydrogens geom
_atom_sites_solution_primary direct
_atom_sites_solution_secondary difmap
_audit_creation_date '19 January 2006'
_audit_creation_method 'SHELXL-97, manual editing plus enCIFer'
_cell_angle_alpha 90.00
_cell_angle_beta 90.00
_cell_angle_gamma 90.00
_cell_formula_units_Z 4
_cell_length_a 15.250(3)
_cell_length_b 12.032(2)
_cell_length_c 13.582(3)
_cell_measurement_reflns_used 1385
_cell_measurement_temperature 100(2)
_cell_measurement_theta_max 25.99
_cell_measurement_theta_min 2.26
_cell_volume 2492.1(8)
_computing_cell_refinement 'BRUKER Smart'
_computing_data_collection 'BRUKER Smart'
_computing_data_reduction 'BRUKER Smart'
_computing_molecular_graphics 'SHELXTL (Bruker 2001)'
_computing_publication_material 'SHELXTL (Bruker 2001)'
_computing_structure_refinement 'SHELXTL (Bruker 2001)'
_computing_structure_solution 'SHELXTL (Bruker 2001)'
_diffrn_ambient_temperature 100(2)
_diffrn_measured_fraction_theta_full 0.996
_diffrn_measured_fraction_theta_max 0.996
_diffrn_measurement_device_type 'Smart-CCD-1000 BRUKER'
_diffrn_measurement_method 'omega scans'
_diffrn_radiation_monochromator graphite
_diffrn_radiation_source 'fine-focus sealed tube'
_diffrn_radiation_type MoK\a
_diffrn_radiation_wavelength 0.71073
_diffrn_reflns_av_R_equivalents 0.0975
_diffrn_reflns_av_sigmaI/netI 0.0592
_diffrn_reflns_limit_h_max 15
_diffrn_reflns_limit_h_min -19
_diffrn_reflns_limit_k_max 15
_diffrn_reflns_limit_k_min -15
_diffrn_reflns_limit_l_max 16
_diffrn_reflns_limit_l_min -16
_diffrn_reflns_number 21786
_diffrn_reflns_theta_full 26.39
_diffrn_reflns_theta_max 26.39
_diffrn_reflns_theta_min 3.70
_exptl_absorpt_coefficient_mu 2.134
_exptl_absorpt_correction_T_max 0.681
_exptl_absorpt_correction_T_min 0.605
_exptl_absorpt_correction_type numerical
_exptl_absorpt_process_details
;
 SADABS (Sheldrick, 1997)
;
_exptl_crystal_colour Green
_exptl_crystal_density_diffrn 1.883
_exptl_crystal_density_method 'not measured'
_exptl_crystal_description Prism
_exptl_crystal_F_000 1420
_exptl_crystal_size_max 0.31
_exptl_crystal_size_mid 0.20
_exptl_crystal_size_min 0.18
_refine_diff_density_max 0.901
_refine_diff_density_min -0.999
_refine_diff_density_rms 0.189
_refine_ls_extinction_method none
_refine_ls_goodness_of_fit_ref 1.117
_refine_ls_hydrogen_treatment constr
_refine_ls_matrix_type full
_refine_ls_number_parameters 203
_refine_ls_number_reflns 2557
_refine_ls_number_restraints 85
_refine_ls_restrained_S_all 1.102
_refine_ls_R_factor_all 0.1387
_refine_ls_R_factor_gt 0.1050
_refine_ls_shift/su_max 0.000
_refine_ls_shift/su_mean 0.000
_refine_ls_structure_factor_coef Fsqd
_refine_ls_weighting_details 'calc w=1/[\s^2^(Fo^2^)+(0.0000P)^2^+150.0000P] where P=(Fo^2^+2Fc^2^)/3'
_refine_ls_weighting_scheme calc
_refine_ls_wR_factor_gt 0.2622
_refine_ls_wR_factor_ref 0.2798
_reflns_number_gt 1794
_reflns_number_total 2557
_reflns_threshold_expression I>2\s(I)
_cod_data_source_file ic700507j-file009.cif
_cod_data_source_block 6
_cod_depositor_comments
;
The following automatic conversions were performed:

'_symmetry_cell_setting' value 'Orthorhombic' changed to
'orthorhombic' according to
/usr/data/users/saulius/automatic-downloads/retrospective/ACS/lib/dictionaries/cif_core.dic
dictionary named 'cif_core.dic' version 2.4.2 from
2011-04-26.

'_exptl_absorpt_correction_type' value 'Numerical'
changed to 'numerical' according to
/usr/data/users/saulius/automatic-downloads/retrospective/ACS/lib/dictionaries/cif_core.dic
dictionary named 'cif_core.dic' version 2.4.2 from 2011-04-26.

Automatic conversion script
Id: cif_fix_values 2281 2013-09-26 08:29:07Z andrius 
;
_cod_original_cell_volume 2492.1(9)
_cod_database_code 4339204

loop_
_symmetry_equiv_pos_as_xyz
'x, y, z'
'-x+1/2, -y, z'
'-x+1/2, y+1/2, -z+1/2'
'x, -y+1/2, -z+1/2'
'-x, -y, -z'
'x-1/2, y, -z'
'x-1/2, -y-1/2, z-1/2'
'-x, y-1/2, z-1/2'

loop_
_atom_site_label
_atom_site_type_symbol
_atom_site_fract_x
_atom_site_fract_y
_atom_site_fract_z
_atom_site_U_iso_or_equiv
_atom_site_adp_type
_atom_site_occupancy
_atom_site_symmetry_multiplicity
_atom_site_calc_flag
_atom_site_refinement_flags
Ge1 Ge 0.70102(11) 0.2500 0.2500 0.0202(5) Uani 1 2 d S
Cu1 Cu 0.49440(13) 0.2500 0.2500 0.0154(5) Uani 1 2 d S
O1 O 0.7921(5) 0.1366(7) 0.2399(7) 0.0215(18) Uani 1 1 d .
O2 O 0.8610(6) 0.0338(7) 0.1253(7) 0.023(2) Uani 1 1 d .
O3 O 0.7143(5) 0.2585(8) 0.1113(6) 0.0229(19) Uani 1 1 d .
O4 O 0.7799(6) 0.1767(7) -0.0158(6) 0.024(2) Uani 1 1 d .
O5 O 0.6138(5) 0.3536(8) 0.2498(7) 0.0252(19) Uani 1 1 d D
H5A H 0.627(10) 0.420(7) 0.285(10) 0.038 Uiso 1 1 d D
N1 N 0.4833(6) 0.2741(7) 0.1056(7) 0.0128(14) Uani 1 1 d U
N2 N 0.4167(6) 0.3978(8) 0.2529(8) 0.019(2) Uani 1 1 d .
C1 C 0.8121(8) 0.1094(10) 0.1495(9) 0.020(3) Uani 1 1 d .
C2 C 0.7663(8) 0.1846(11) 0.0715(9) 0.021(3) Uani 1 1 d .
C3 C 0.5141(8) 0.2117(9) 0.0334(9) 0.0147(16) Uani 1 1 d U
H3 H 0.5486 0.1493 0.0513 0.018 Uiso 1 1 calc R
C4 C 0.5004(8) 0.2294(9) -0.0664(9) 0.0157(16) Uani 1 1 d U
H4 H 0.5218 0.1790 -0.1146 0.019 Uiso 1 1 calc R
C5 C 0.4541(8) 0.3235(9) -0.0925(9) 0.0163(16) Uani 1 1 d U
H5 H 0.4441 0.3395 -0.1600 0.020 Uiso 1 1 calc R
C6 C 0.4213(8) 0.3965(10) -0.0192(9) 0.0171(14) Uani 1 1 d U
C7 C 0.4373(8) 0.3664(9) 0.0801(9) 0.0152(14) Uani 1 1 d U
C8 C 0.4045(8) 0.4324(9) 0.1581(9) 0.0165(16) Uani 1 1 d U
C9 C 0.3584(8) 0.5329(10) 0.1350(10) 0.0198(15) Uani 1 1 d U
C10 C 0.3454(8) 0.5631(10) 0.0343(10) 0.0208(16) Uani 1 1 d U
H10 H 0.3161 0.6306 0.0189 0.025 Uiso 1 1 calc R
C11 C 0.3742(8) 0.4968(10) -0.0392(9) 0.0189(16) Uani 1 1 d U
H11 H 0.3629 0.5171 -0.1056 0.023 Uiso 1 1 calc R
C12 C 0.3288(8) 0.5986(11) 0.2155(10) 0.0234(17) Uani 1 1 d U
H12 H 0.3000 0.6674 0.2041 0.028 Uiso 1 1 calc R
C13 C 0.3422(8) 0.5618(11) 0.3088(10) 0.0250(19) Uani 1 1 d U
H13 H 0.3213 0.6041 0.3630 0.030 Uiso 1 1 calc R
C14 C 0.3866(8) 0.4619(11) 0.3256(11) 0.025(2) Uani 1 1 d U
H14 H 0.3958 0.4386 0.3916 0.031 Uiso 1 1 calc R

loop_
_atom_site_aniso_label
_atom_site_aniso_U_11
_atom_site_aniso_U_22
_atom_site_aniso_U_33
_atom_site_aniso_U_23
_atom_site_aniso_U_13
_atom_site_aniso_U_12
Ge1 0.0151(9) 0.0339(10) 0.0117(8) -0.0021(9) 0.000 0.000
Cu1 0.0174(10) 0.0165(9) 0.0122(9) 0.0042(9) 0.000 0.000
O1 0.024(4) 0.023(4) 0.018(4) -0.005(4) 0.002(4) -0.001(3)
O2 0.024(4) 0.014(4) 0.033(5) 0.001(4) 0.010(4) -0.004(4)
O3 0.022(4) 0.032(5) 0.015(4) -0.007(4) 0.000(3) 0.008(4)
O4 0.022(4) 0.027(5) 0.022(5) -0.008(4) 0.000(4) -0.004(4)
O5 0.021(4) 0.036(5) 0.018(4) 0.001(5) -0.006(4) 0.008(4)
N1 0.017(3) 0.003(3) 0.018(3) 0.004(2) -0.001(3) -0.002(2)
N2 0.014(4) 0.028(5) 0.017(5) -0.009(5) 0.000(5) -0.001(4)
C1 0.015(6) 0.024(6) 0.020(6) 0.001(5) 0.002(5) -0.016(5)
C2 0.021(6) 0.022(6) 0.019(6) -0.006(5) -0.005(5) -0.013(5)
C3 0.018(3) 0.007(3) 0.019(3) 0.002(3) 0.000(3) -0.003(3)
C4 0.020(3) 0.008(3) 0.019(3) 0.002(3) 0.002(3) -0.003(3)
C5 0.020(3) 0.010(3) 0.019(3) 0.002(3) -0.001(3) -0.003(3)
C6 0.018(3) 0.012(3) 0.021(3) 0.007(3) -0.001(3) -0.004(3)
C7 0.016(3) 0.009(3) 0.021(3) 0.006(2) 0.000(3) -0.003(2)
C8 0.016(3) 0.010(3) 0.023(3) 0.006(3) 0.000(3) -0.003(3)
C9 0.018(3) 0.014(3) 0.027(3) 0.003(3) 0.001(3) -0.001(3)
C10 0.019(3) 0.016(3) 0.028(3) 0.006(3) -0.001(3) 0.000(3)
C11 0.018(3) 0.014(3) 0.025(3) 0.009(3) -0.001(3) -0.002(3)
C12 0.019(3) 0.020(3) 0.032(4) -0.001(3) 0.001(3) -0.002(3)
C13 0.018(4) 0.024(4) 0.032(4) -0.002(3) 0.002(3) -0.002(3)
C14 0.019(4) 0.026(5) 0.032(5) -0.001(4) 0.002(4) -0.002(4)

loop_
_atom_type_symbol
_atom_type_description
_atom_type_scat_dispersion_real
_atom_type_scat_dispersion_imag
_atom_type_scat_source
C C 0.0033 0.0016 'International Tables Vol C Tables 4.2.6.8 and 6.1.1.4'
H H 0.0000 0.0000 'International Tables Vol C Tables 4.2.6.8 and 6.1.1.4'
N N 0.0061 0.0033 'International Tables Vol C Tables 4.2.6.8 and 6.1.1.4'
O O 0.0106 0.0060 'International Tables Vol C Tables 4.2.6.8 and 6.1.1.4'
Cu Cu 0.3201 1.2651 'International Tables Vol C Tables 4.2.6.8 and 6.1.1.4'
Ge Ge 0.1547 1.8001 'International Tables Vol C Tables 4.2.6.8 and 6.1.1.4'

loop_
_geom_angle_atom_site_label_1
_geom_angle_atom_site_label_2
_geom_angle_atom_site_label_3
_geom_angle
_geom_angle_site_symmetry_1
_geom_angle_site_symmetry_3
O5 Ge1 O5 86.3(6) 4 .
O5 Ge1 O3 96.7(4) 4 .
O5 Ge1 O3 92.2(4) . .
O5 Ge1 O3 92.2(4) 4 4
O5 Ge1 O3 96.7(4) . 4
O3 Ge1 O3 167.8(5) . 4
O5 Ge1 O1 175.7(4) 4 4
O5 Ge1 O1 92.4(4) . 4
O3 Ge1 O1 87.5(4) . 4
O3 Ge1 O1 83.8(4) 4 4
O5 Ge1 O1 92.4(4) 4 .
O5 Ge1 O1 175.7(4) . .
O3 Ge1 O1 83.8(4) . .
O3 Ge1 O1 87.5(4) 4 .
O1 Ge1 O1 89.2(5) 4 .
N1 Cu1 N1 170.2(6) . 4
N1 Cu1 N2 93.2(4) . 4
N1 Cu1 N2 81.4(4) 4 4
N1 Cu1 N2 81.4(4) . .
N1 Cu1 N2 93.2(4) 4 .
N2 Cu1 N2 112.7(5) 4 .
N1 Cu1 O5 89.2(4) . .
N1 Cu1 O5 98.9(4) 4 .
N2 Cu1 O5 158.0(3) 4 .
N2 Cu1 O5 89.3(3) . .
N1 Cu1 O5 98.9(4) . 4
N1 Cu1 O5 89.2(4) 4 4
N2 Cu1 O5 89.3(3) 4 4
N2 Cu1 O5 158.0(3) . 4
O5 Cu1 O5 68.8(4) . 4
C1 O1 Ge1 114.0(8) . .
C2 O3 Ge1 116.0(8) . .
Ge1 O5 Cu1 102.5(4) . .
Ge1 O5 H5A 115(10) . .
Cu1 O5 H5A 130(10) . .
C3 N1 C7 117.2(10) . .
C3 N1 Cu1 128.3(8) . .
C7 N1 Cu1 114.5(8) . .
C14 N2 C8 118.4(11) . .
C14 N2 Cu1 133.3(9) . .
C8 N2 Cu1 108.1(8) . .
O2 C1 O1 125.6(12) . .
O2 C1 C2 121.6(11) . .
O1 C1 C2 112.8(11) . .
O4 C2 O3 124.3(12) . .
O4 C2 C1 122.9(12) . .
O3 C2 C1 112.7(10) . .
N1 C3 C4 125.8(11) . .
N1 C3 H3 117.1 . .
C4 C3 H3 117.1 . .
C5 C4 C3 116.9(11) . .
C5 C4 H4 121.5 . .
C3 C4 H4 121.5 . .
C4 C5 C6 120.6(11) . .
C4 C5 H5 119.7 . .
C6 C5 H5 119.7 . .
C7 C6 C5 116.6(11) . .
C7 C6 C11 118.9(11) . .
C5 C6 C11 124.5(11) . .
N1 C7 C8 116.7(10) . .
N1 C7 C6 122.8(11) . .
C8 C7 C6 120.5(10) . .
N2 C8 C7 119.1(10) . .
N2 C8 C9 122.0(11) . .
C7 C8 C9 118.9(11) . .
C12 C9 C10 123.4(11) . .
C12 C9 C8 117.1(12) . .
C10 C9 C8 119.5(11) . .
C11 C10 C9 120.8(11) . .
C11 C10 H10 119.6 . .
C9 C10 H10 119.6 . .
C10 C11 C6 121.4(12) . .
C10 C11 H11 119.3 . .
C6 C11 H11 119.3 . .
C13 C12 C9 119.3(12) . .
C13 C12 H12 120.4 . .
C9 C12 H12 120.4 . .
C12 C13 C14 120.3(13) . .
C12 C13 H13 119.8 . .
C14 C13 H13 119.8 . .
N2 C14 C13 122.9(13) . .
N2 C14 H14 118.6 . .
C13 C14 H14 118.6 . .

loop_
_geom_bond_atom_site_label_1
_geom_bond_atom_site_label_2
_geom_bond_distance
_geom_bond_site_symmetry_2
Ge1 O5 1.823(8) 4
Ge1 O5 1.823(8) .
Ge1 O3 1.898(8) .
Ge1 O3 1.898(8) 4
Ge1 O1 1.951(8) 4
Ge1 O1 1.951(8) .
Cu1 N1 1.989(10) .
Cu1 N1 1.989(10) 4
Cu1 N2 2.138(10) 4
Cu1 N2 2.138(10) .
Cu1 O5 2.206(9) .
Cu1 O5 2.206(9) 4
O1 C1 1.308(15) .
O2 C1 1.222(15) .
O3 C2 1.308(15) .
O4 C2 1.208(15) .
O5 H5A 0.949(10) .
N1 C3 1.322(15) .
N1 C7 1.358(14) .
N2 C14 1.333(17) .
N2 C8 1.366(16) .
C1 C2 1.558(18) .
C3 C4 1.388(16) .
C3 H3 0.9500 .
C4 C5 1.380(16) .
C4 H4 0.9500 .
C5 C6 1.419(17) .
C5 H5 0.9500 .
C6 C7 1.418(16) .
C6 C11 1.430(16) .
C7 C8 1.415(17) .
C8 C9 1.434(16) .
C9 C12 1.423(18) .
C9 C10 1.428(18) .
C10 C11 1.352(18) .
C10 H10 0.9500 .
C11 H11 0.9500 .
C12 C13 1.358(19) .
C12 H12 0.9500 .
C13 C14 1.398(18) .
C13 H13 0.9500 .
C14 H14 0.9500 .

loop_
_geom_hbond_atom_site_label_D
_geom_hbond_atom_site_label_H
_geom_hbond_atom_site_label_A
_geom_hbond_distance_DH
_geom_hbond_distance_HA
_geom_hbond_distance_DA
_geom_hbond_angle_DHA
_geom_hbond_site_symmetry_A
O5 H5A O2 0.949(10) 1.84(4) 2.779(13) 168(14) 3_655

loop_
_geom_torsion_atom_site_label_1
_geom_torsion_atom_site_label_2
_geom_torsion_atom_site_label_3
_geom_torsion_atom_site_label_4
_geom_torsion
_geom_torsion_site_symmetry_1
O5 Ge1 O1 C1 88.9(8) 4
O5 Ge1 O1 C1 17(6) .
O3 Ge1 O1 C1 -7.5(8) .
O3 Ge1 O1 C1 -178.9(8) 4
O1 Ge1 O1 C1 -95.1(8) 4
O5 Ge1 O3 C2 -85.4(9) 4
O5 Ge1 O3 C2 -171.9(9) .
O3 Ge1 O3 C2 51.2(8) 4
O1 Ge1 O3 C2 95.8(8) 4
O1 Ge1 O3 C2 6.3(8) .
O5 Ge1 O5 Cu1 0.0 4
O3 Ge1 O5 Cu1 96.5(4) .
O3 Ge1 O5 Cu1 -91.8(4) 4
O1 Ge1 O5 Cu1 -175.9(4) 4
O1 Ge1 O5 Cu1 72(5) .
N1 Cu1 O5 Ge1 -99.8(5) .
N1 Cu1 O5 Ge1 85.7(5) 4
N2 Cu1 O5 Ge1 -3.1(13) 4
N2 Cu1 O5 Ge1 178.8(5) .
O5 Cu1 O5 Ge1 0.0 4
N1 Cu1 N1 C3 -121.4(10) 4
N2 Cu1 N1 C3 -65.6(10) 4
N2 Cu1 N1 C3 -178.1(10) .
O5 Cu1 N1 C3 92.6(10) .
O5 Cu1 N1 C3 24.2(10) 4
N1 Cu1 N1 C7 57.9(7) 4
N2 Cu1 N1 C7 113.8(8) 4
N2 Cu1 N1 C7 1.3(8) .
O5 Cu1 N1 C7 -88.1(8) .
O5 Cu1 N1 C7 -156.5(8) 4
N1 Cu1 N2 C14 -176.8(11) .
N1 Cu1 N2 C14 11.4(11) 4
N2 Cu1 N2 C14 93.4(11) 4
O5 Cu1 N2 C14 -87.4(11) .
O5 Cu1 N2 C14 -84.5(16) 4
N1 Cu1 N2 C8 -2.7(7) .
N1 Cu1 N2 C8 -174.6(8) 4
N2 Cu1 N2 C8 -92.6(7) 4
O5 Cu1 N2 C8 86.6(8) .
O5 Cu1 N2 C8 89.5(12) 4
Ge1 O1 C1 O2 -173.0(9) .
Ge1 O1 C1 C2 7.1(11) .
Ge1 O3 C2 O4 177.9(10) .
Ge1 O3 C2 C1 -4.1(12) .
O2 C1 C2 O4 -4.0(18) .
O1 C1 C2 O4 175.9(11) .
O2 C1 C2 O3 177.9(10) .
O1 C1 C2 O3 -2.1(14) .
C7 N1 C3 C4 -3.0(17) .
Cu1 N1 C3 C4 176.3(9) .
N1 C3 C4 C5 3.4(18) .
C3 C4 C5 C6 -1.1(17) .
C4 C5 C6 C7 -1.1(16) .
C4 C5 C6 C11 178.8(11) .
C3 N1 C7 C8 179.9(10) .
Cu1 N1 C7 C8 0.4(13) .
C3 N1 C7 C6 0.4(16) .
Cu1 N1 C7 C6 -179.1(9) .
C5 C6 C7 N1 1.6(17) .
C11 C6 C7 N1 -178.4(10) .
C5 C6 C7 C8 -177.9(11) .
C11 C6 C7 C8 2.2(17) .
C14 N2 C8 C7 179.0(11) .
Cu1 N2 C8 C7 3.9(13) .
C14 N2 C8 C9 -1.8(16) .
Cu1 N2 C8 C9 -176.9(9) .
N1 C7 C8 N2 -3.2(16) .
C6 C7 C8 N2 176.3(10) .
N1 C7 C8 C9 177.6(10) .
C6 C7 C8 C9 -2.9(17) .
N2 C8 C9 C12 2.6(17) .
C7 C8 C9 C12 -178.2(11) .
N2 C8 C9 C10 -178.1(11) .
C7 C8 C9 C10 1.1(17) .
C12 C9 C10 C11 -179.3(12) .
C8 C9 C10 C11 1.5(18) .
C9 C10 C11 C6 -2.3(18) .
C7 C6 C11 C10 0.5(17) .
C5 C6 C11 C10 -179.4(12) .
C10 C9 C12 C13 178.3(12) .
C8 C9 C12 C13 -2.4(18) .
C9 C12 C13 C14 1.6(19) .
C8 N2 C14 C13 0.9(17) .
Cu1 N2 C14 C13 174.4(9) .
C12 C13 C14 N2 -1(2) .
